data_7063960
loop_
_publ_author_name
'Youssef, Khaled'
'Allain, Magali'
'Cougnon, Charles'
'Levillain, Eric'
'Melville, Hayley'
'Sanguinet, Lionel'
'Gohier, Fr\'ed\'eric'

_publ_section_title
;
 Investigating the impact of substitution on the optoelectronic properties
 of benzothiophenone S,S-dioxide
;
_journal_issue 35
_journal_name_full 'New Journal of Chemistry'
_journal_page_first 15096
_journal_page_last 15104
_journal_paper_doi 10.1039/D5NJ02518D
_journal_volume 49
_journal_year 2025
_chemical_formula_moiety '2 (C27 H15 Br2 N O3 S), C H Cl3'
_chemical_formula_sum 'C55 H31 Br4 Cl3 N2 O6 S2'
_chemical_formula_weight 1305.93
_space_group_IT_number 2
_space_group_name_Hall '-P 1'
_space_group_name_H-M_alt 'P -1'
_symmetry_cell_setting triclinic
_symmetry_Int_Tables_number 2
_symmetry_space_group_name_Hall '-P 1'
_symmetry_space_group_name_H-M 'P -1'
_atom_sites_solution_hydrogens geom
_atom_sites_solution_primary dual
_atom_sites_solution_secondary difmap
_audit_creation_date 2024-02-15T14:45:47-00:00
_audit_creation_method 'WinGX routine CIF_UPDATE'
_audit_update_record
;
2024-06-24 deposited with the CCDC.	2025-08-07 downloaded from the CCDC.
;
_cell_angle_alpha 84.892(3)
_cell_angle_beta 87.066(3)
_cell_angle_gamma 87.260(3)
_cell_formula_units_Z 1
_cell_length_a 6.6893(2)
_cell_length_b 8.7320(3)
_cell_length_c 21.3446(7)
_cell_measurement_reflns_used 6576
_cell_measurement_temperature 200.00(10)
_cell_measurement_theta_max 75.877
_cell_measurement_theta_min 4.106
_cell_volume 1239.01(7)
_computing_cell_refinement 'CrysAlisPro 1.171.42.102a (Rigaku OD, 2023)'
_computing_data_collection 'CrysAlisPro 1.171.42.102a (Rigaku OD, 2023)'
_computing_data_reduction 'CrysAlisPro 1.171.42.102a (Rigaku OD, 2023)'
_computing_molecular_graphics 'DIAMOND 3.2k (Crystal Impact GbR, 2014)'
_computing_publication_material 'WinGX publication routines (Farrugia, V2021)'
_computing_structure_refinement 'SHELXL-2019/3 (Sheldrick, 2019)'
_computing_structure_solution 'SHELXT-2018/2 (Sheldrick, 2018)'
_diffrn_ambient_temperature 200.00(10)
_diffrn_detector_area_resol_mean 5.199
_diffrn_measured_fraction_theta_full 0.981
_diffrn_measured_fraction_theta_max 0.953
_diffrn_measurement_device_type 'SuperNova, Single source at offset, AtlasS2'
_diffrn_measurement_method '\w scans'
_diffrn_radiation_monochromator mirror
_diffrn_radiation_type CuK\a
_diffrn_radiation_wavelength 1.54184
_diffrn_reflns_av_R_equivalents 0.0333
_diffrn_reflns_av_unetI/netI 0.0393
_diffrn_reflns_Laue_measured_fraction_full 0.981
_diffrn_reflns_Laue_measured_fraction_max 0.953
_diffrn_reflns_limit_h_max 8
_diffrn_reflns_limit_h_min -7
_diffrn_reflns_limit_k_max 10
_diffrn_reflns_limit_k_min -10
_diffrn_reflns_limit_l_max 26
_diffrn_reflns_limit_l_min -26
_diffrn_reflns_number 10104
_diffrn_reflns_point_group_measured_fraction_full 0.981
_diffrn_reflns_point_group_measured_fraction_max 0.953
_diffrn_reflns_theta_full 69
_diffrn_reflns_theta_max 76.082
_diffrn_reflns_theta_min 4.164
_exptl_absorpt_coefficient_mu 6.698
_exptl_absorpt_correction_T_max 1
_exptl_absorpt_correction_T_min 0.192
_exptl_absorpt_correction_type gaussian
_exptl_absorpt_process_details
;
        CrysAlisPro 1.171.42.102a (Rigaku Oxford Diffraction, 2023)
        Numerical absorption correction based on gaussian integration over
        a multifaceted crystal model
        Empirical absorption correction using spherical harmonics,
        implemented in SCALE3 ABSPACK scaling algorithm.
;
_exptl_crystal_colour yellow
_exptl_crystal_density_diffrn 1.75
_exptl_crystal_description plate
_exptl_crystal_F_000 646
_exptl_crystal_size_max 0.312
_exptl_crystal_size_mid 0.261
_exptl_crystal_size_min 0.031
_refine_diff_density_max 0.6
_refine_diff_density_min -0.648
_refine_diff_density_rms 0.101
_refine_ls_extinction_method none
_refine_ls_goodness_of_fit_ref 1.034
_refine_ls_hydrogen_treatment constr
_refine_ls_matrix_type full
_refine_ls_number_parameters 310
_refine_ls_number_reflns 4934
_refine_ls_number_restraints 0
_refine_ls_restrained_S_all 1.034
_refine_ls_R_factor_all 0.0429
_refine_ls_R_factor_gt 0.04
_refine_ls_shift/su_max 0.001
_refine_ls_shift/su_mean 0
_refine_ls_structure_factor_coef Fsqd
_refine_ls_weighting_details 'w=1/[\s^2^(Fo^2^)+(0.0793P)^2^+0.0462P] where P=(Fo^2^+2Fc^2^)/3'
_refine_ls_weighting_scheme calc
_refine_ls_wR_factor_gt 0.1073
_refine_ls_wR_factor_ref 0.1112
_reflns_Friedel_coverage 0
_reflns_number_gt 4496
_reflns_number_total 4934
_reflns_threshold_expression 'I > 2\s(I)'
_cod_data_source_file d5nj02518d2.cif
_cod_data_source_block KY313
_cod_depositor_comments 'Adding full bibliography for 7063959--7063960.cif.'
_cod_database_code 7063960
_shelx_shelxl_version_number 2019/3

loop_
_symmetry_equiv_pos_as_xyz
'x, y, z'
'-x, -y, -z'

loop_
_atom_site_label
_atom_site_type_symbol
_atom_site_fract_x
_atom_site_fract_y
_atom_site_fract_z
_atom_site_U_iso_or_equiv
_atom_site_adp_type
_atom_site_occupancy
_atom_site_site_symmetry_order
_atom_site_calc_flag
_atom_site_refinement_flags_posn
_atom_site_refinement_flags_adp
_atom_site_refinement_flags_occupancy
_atom_site_disorder_assembly
_atom_site_disorder_group
C1 C 0.7065(3) 0.8556(2) 0.58065(10) 0.0253(4) Uani 1 1 d . . . . .
C2 C 0.8584(4) 0.9320(2) 0.60399(11) 0.0275(5) Uani 1 1 d . . . . .
H2 H 0.976285 0.95619 0.579045 0.033 Uiso 1 1 calc R U . . .
C3 C 0.8320(3) 0.9722(2) 0.66545(11) 0.0267(4) Uani 1 1 d . . . . .
C4 C 0.6570(4) 0.9373(3) 0.70158(10) 0.0267(4) Uani 1 1 d . . . . .
C5 C 0.5067(4) 0.8606(3) 0.67697(11) 0.0276(4) Uani 1 1 d . . . . .
H5 H 0.388027 0.836623 0.701519 0.033 Uiso 1 1 calc R U . . .
C6 C 0.5329(3) 0.8196(2) 0.61605(11) 0.0247(4) Uani 1 1 d . . . . .
C7 C 0.3850(4) 0.7410(2) 0.58156(11) 0.0264(4) Uani 1 1 d . . . . .
C8 C 0.4590(3) 0.7265(2) 0.51511(10) 0.0242(4) Uani 1 1 d . . . . .
C9 C 0.3456(3) 0.6657(2) 0.47400(11) 0.0264(4) Uani 1 1 d . . . . .
H9 H 0.218745 0.635107 0.491541 0.032 Uiso 1 1 calc R U . . .
C10 C 0.3793(4) 0.6378(3) 0.40810(11) 0.0271(4) Uani 1 1 d . . . . .
C11 C 0.2247(4) 0.5702(3) 0.37984(12) 0.0293(5) Uani 1 1 d . . . . .
H11 H 0.103808 0.548838 0.403629 0.035 Uiso 1 1 calc R U . . .
C12 C 0.2452(4) 0.5339(3) 0.31787(12) 0.0300(5) Uani 1 1 d . . . . .
H12 H 0.139358 0.487401 0.299578 0.036 Uiso 1 1 calc R U . . .
C13 C 0.4220(4) 0.5661(3) 0.28239(11) 0.0301(5) Uani 1 1 d . . . . .
C14 C 0.5756(4) 0.6345(3) 0.30969(12) 0.0334(5) Uani 1 1 d . . . . .
H14 H 0.695108 0.657661 0.285456 0.04 Uiso 1 1 calc R U . . .
C15 C 0.5562(4) 0.6692(3) 0.37162(12) 0.0321(5) Uani 1 1 d . . . . .
H15 H 0.663182 0.714616 0.389763 0.039 Uiso 1 1 calc R U . . .
C16 C 0.3084(4) 0.5596(3) 0.17272(12) 0.0333(5) Uani 1 1 d . . . . .
C17 C 0.1334(4) 0.6525(3) 0.17378(13) 0.0386(6) Uani 1 1 d . . . . .
H17 H 0.088739 0.701021 0.210391 0.046 Uiso 1 1 calc R U . . .
C18 C 0.0266(5) 0.6714(4) 0.11939(14) 0.0448(6) Uani 1 1 d . . . . .
H18 H -0.093924 0.733602 0.118719 0.054 Uiso 1 1 calc R U . . .
C19 C 0.0936(6) 0.6004(4) 0.06563(15) 0.0515(8) Uani 1 1 d . . . . .
H19 H 0.017926 0.615203 0.028955 0.062 Uiso 1 1 calc R U . . .
C20 C 0.2668(5) 0.5097(4) 0.06477(13) 0.0462(7) Uani 1 1 d . . . . .
H20 H 0.310648 0.46187 0.027918 0.055 Uiso 1 1 calc R U . . .
C21 C 0.3781(5) 0.4886(3) 0.11889(12) 0.0370(6) Uani 1 1 d . . . . .
C22 C 0.5670(4) 0.4096(3) 0.13346(12) 0.0373(6) Uani 1 1 d . . . . .
C23 C 0.7029(6) 0.3187(4) 0.10000(15) 0.0525(8) Uani 1 1 d . . . . .
H23 H 0.679262 0.299367 0.057965 0.063 Uiso 1 1 calc R U . . .
C24 C 0.8729(6) 0.2568(4) 0.12856(18) 0.0569(9) Uani 1 1 d . . . . .
H24 H 0.965509 0.193409 0.106143 0.068 Uiso 1 1 calc R U . . .
C25 C 0.9097(5) 0.2863(3) 0.18973(16) 0.0475(7) Uani 1 1 d . . . . .
H25 H 1.028721 0.243993 0.208134 0.057 Uiso 1 1 calc R U . . .
C26 C 0.7770(4) 0.3760(3) 0.22460(13) 0.0379(5) Uani 1 1 d . . . . .
H26 H 0.801914 0.394997 0.266576 0.045 Uiso 1 1 calc R U . . .
C27 C 0.6063(4) 0.4367(3) 0.19554(12) 0.0326(5) Uani 1 1 d . . . . .
N1 N 0.4466(3) 0.5273(2) 0.21966(10) 0.0327(4) Uani 1 1 d . . . . .
O1 O 0.2271(3) 0.6962(2) 0.60413(8) 0.0327(4) Uani 1 1 d . . . . .
O2 O 0.7063(3) 0.93402(19) 0.45923(8) 0.0308(4) Uani 1 1 d . . . . .
O3 O 0.8495(3) 0.67852(19) 0.49332(8) 0.0303(3) Uani 1 1 d . . . . .
S1 S 0.70171(8) 0.79927(6) 0.50351(2) 0.02289(13) Uani 1 1 d . . . . .
Br1 Br 1.04010(4) 1.07401(3) 0.69825(2) 0.03455(11) Uani 1 1 d . . . . .
Br2 Br 0.61337(4) 0.99622(3) 0.78440(2) 0.03784(11) Uani 1 1 d . . . . .

loop_
_atom_site_aniso_label
_atom_site_aniso_U_11
_atom_site_aniso_U_22
_atom_site_aniso_U_33
_atom_site_aniso_U_23
_atom_site_aniso_U_13
_atom_site_aniso_U_12
C1 0.0263(12) 0.0249(10) 0.0235(10) -0.0007(8) 0.0017(8) 0.0045(8)
C2 0.0254(12) 0.0274(11) 0.0288(11) -0.0017(8) 0.0038(9) 0.0014(8)
C3 0.0244(11) 0.0263(10) 0.0295(11) -0.0026(8) -0.0022(8) 0.0008(8)
C4 0.0284(12) 0.0273(10) 0.0233(10) -0.0015(8) 0.0037(8) 0.0035(8)
C5 0.0258(12) 0.0281(11) 0.0276(11) 0.0008(8) 0.0025(8) 0.0019(8)
C6 0.0231(11) 0.0231(10) 0.0267(10) 0.0013(8) 0.0006(8) 0.0021(8)
C7 0.0252(12) 0.0260(10) 0.0271(10) 0.0001(8) -0.0002(8) 0.0034(8)
C8 0.0221(11) 0.0228(10) 0.0268(10) 0.0014(8) 0.0020(8) -0.0005(8)
C9 0.0237(11) 0.0262(10) 0.0284(11) 0.0001(8) 0.0003(8) 0.0001(8)
C10 0.0279(12) 0.0256(10) 0.0274(11) -0.0016(8) -0.0012(9) 0.0030(8)
C11 0.0255(12) 0.0308(11) 0.0312(11) -0.0016(9) -0.0009(9) 0.0014(9)
C12 0.0260(12) 0.0353(12) 0.0293(11) -0.0045(9) -0.0037(9) -0.0016(9)
C13 0.0321(13) 0.0316(11) 0.0263(11) -0.0009(9) -0.0034(9) 0.0000(9)
C14 0.0309(13) 0.0397(13) 0.0294(11) -0.0016(9) 0.0038(9) -0.0074(10)
C15 0.0307(13) 0.0373(12) 0.0293(11) -0.0054(9) 0.0003(9) -0.0078(9)
C16 0.0365(14) 0.0340(12) 0.0300(12) -0.0027(9) -0.0036(10) -0.0068(10)
C17 0.0383(15) 0.0429(14) 0.0354(13) -0.0058(10) -0.0064(11) -0.0008(11)
C18 0.0445(17) 0.0480(15) 0.0426(15) -0.0028(12) -0.0121(12) -0.0005(12)
C19 0.062(2) 0.0580(18) 0.0363(14) -0.0047(13) -0.0193(14) -0.0048(15)
C20 0.062(2) 0.0505(16) 0.0282(12) -0.0085(11) -0.0077(12) -0.0055(14)
C21 0.0457(16) 0.0360(12) 0.0300(12) -0.0036(10) -0.0020(11) -0.0059(11)
C22 0.0467(16) 0.0355(12) 0.0289(12) -0.0010(9) 0.0045(10) -0.0049(11)
C23 0.066(2) 0.0515(17) 0.0374(15) -0.0045(12) 0.0131(14) 0.0062(15)
C24 0.061(2) 0.0504(17) 0.0552(19) -0.0005(14) 0.0175(16) 0.0139(15)
C25 0.0388(16) 0.0446(15) 0.0546(17) 0.0095(13) 0.0125(13) 0.0043(12)
C26 0.0329(14) 0.0405(13) 0.0388(13) 0.0039(10) 0.0038(10) -0.0048(10)
C27 0.0348(13) 0.0297(11) 0.0325(12) 0.0003(9) 0.0055(10) -0.0059(9)
N1 0.0311(11) 0.0400(11) 0.0276(10) -0.0059(8) -0.0022(8) -0.0016(8)
O1 0.0238(9) 0.0432(9) 0.0308(8) -0.0029(7) 0.0051(6) -0.0060(7)
O2 0.0341(9) 0.0301(8) 0.0271(8) 0.0018(6) 0.0031(7) -0.0023(7)
O3 0.0239(8) 0.0352(8) 0.0317(8) -0.0064(6) 0.0018(6) 0.0046(6)
S1 0.0207(3) 0.0252(3) 0.0224(2) -0.00193(18) 0.00188(19) 0.00003(18)
Br1 0.03023(17) 0.03918(17) 0.03582(16) -0.01031(11) -0.00080(11) -0.00552(11)
Br2 0.03962(19) 0.04804(18) 0.02648(15) -0.00993(11) 0.00416(11) -0.00210(12)

loop_
_atom_type_symbol
_atom_type_description
_atom_type_scat_dispersion_real
_atom_type_scat_dispersion_imag
_atom_type_scat_source
C C 0.0181 0.0091 'International Tables Vol C Tables 4.2.6.8 and 6.1.1.4'
H H 0 0 'International Tables Vol C Tables 4.2.6.8 and 6.1.1.4'
N N 0.0311 0.018 'International Tables Vol C Tables 4.2.6.8 and 6.1.1.4'
O O 0.0492 0.0322 'International Tables Vol C Tables 4.2.6.8 and 6.1.1.4'
S S 0.3331 0.5567 'International Tables Vol C Tables 4.2.6.8 and 6.1.1.4'
Br Br -0.6763 1.2805 'International Tables Vol C Tables 4.2.6.8 and 6.1.1.4'
Cl Cl 0.3639 0.7018 'International Tables Vol C Tables 4.2.6.8 and 6.1.1.4'

loop_
_geom_angle_atom_site_label_1
_geom_angle_atom_site_label_2
_geom_angle_atom_site_label_3
_geom_angle
_geom_angle_site_symmetry_1
_geom_angle_site_symmetry_3
_geom_angle_publ_flag
C2 C1 C6 122.4(2) . . ?
C2 C1 S1 125.52(17) . . ?
C6 C1 S1 112.00(17) . . ?
C1 C2 C3 117.2(2) . . ?
C1 C2 H2 121.4 . . ?
C3 C2 H2 121.4 . . ?
C2 C3 C4 120.9(2) . . ?
C2 C3 Br1 117.62(17) . . ?
C4 C3 Br1 121.46(17) . . ?
C5 C4 C3 120.7(2) . . ?
C5 C4 Br2 117.52(17) . . ?
C3 C4 Br2 121.81(18) . . ?
C6 C5 C4 118.6(2) . . ?
C6 C5 H5 120.7 . . ?
C4 C5 H5 120.7 . . ?
C5 C6 C1 120.1(2) . . ?
C5 C6 C7 125.8(2) . . ?
C1 C6 C7 114.0(2) . . ?
O1 C7 C6 124.7(2) . . ?
O1 C7 C8 124.7(2) . . ?
C6 C7 C8 110.53(19) . . ?
C9 C8 C7 121.1(2) . . ?
C9 C8 S1 129.51(18) . . ?
C7 C8 S1 109.40(16) . . ?
C8 C9 C10 132.6(2) . . ?
C8 C9 H9 113.7 . . ?
C10 C9 H9 113.7 . . ?
C11 C10 C15 118.2(2) . . ?
C11 C10 C9 116.8(2) . . ?
C15 C10 C9 125.0(2) . . ?
C12 C11 C10 121.2(2) . . ?
C12 C11 H11 119.4 . . ?
C10 C11 H11 119.4 . . ?
C11 C12 C13 119.8(2) . . ?
C11 C12 H12 120.1 . . ?
C13 C12 H12 120.1 . . ?
C14 C13 C12 119.5(2) . . ?
C14 C13 N1 120.0(2) . . ?
C12 C13 N1 120.5(2) . . ?
C15 C14 C13 120.7(2) . . ?
C15 C14 H14 119.6 . . ?
C13 C14 H14 119.6 . . ?
C14 C15 C10 120.6(2) . . ?
C14 C15 H15 119.7 . . ?
C10 C15 H15 119.7 . . ?
C17 C16 N1 128.9(2) . . ?
C17 C16 C21 122.1(2) . . ?
N1 C16 C21 108.9(2) . . ?
C18 C17 C16 117.5(3) . . ?
C18 C17 H17 121.2 . . ?
C16 C17 H17 121.2 . . ?
C17 C18 C19 120.9(3) . . ?
C17 C18 H18 119.5 . . ?
C19 C18 H18 119.5 . . ?
C20 C19 C18 121.3(3) . . ?
C20 C19 H19 119.4 . . ?
C18 C19 H19 119.4 . . ?
C19 C20 C21 119.2(3) . . ?
C19 C20 H20 120.4 . . ?
C21 C20 H20 120.4 . . ?
C20 C21 C16 119.0(3) . . ?
C20 C21 C22 133.9(3) . . ?
C16 C21 C22 107.0(2) . . ?
C23 C22 C27 119.1(3) . . ?
C23 C22 C21 133.7(3) . . ?
C27 C22 C21 107.2(2) . . ?
C24 C23 C22 119.3(3) . . ?
C24 C23 H23 120.4 . . ?
C22 C23 H23 120.4 . . ?
C23 C24 C25 120.6(3) . . ?
C23 C24 H24 119.7 . . ?
C25 C24 H24 119.7 . . ?
C26 C25 C24 121.7(3) . . ?
C26 C25 H25 119.2 . . ?
C24 C25 H25 119.2 . . ?
C25 C26 C27 117.1(3) . . ?
C25 C26 H26 121.4 . . ?
C27 C26 H26 121.4 . . ?
C26 C27 N1 129.3(2) . . ?
C26 C27 C22 122.2(3) . . ?
N1 C27 C22 108.5(2) . . ?
C16 N1 C27 108.4(2) . . ?
C16 N1 C13 126.1(2) . . ?
C27 N1 C13 125.3(2) . . ?
O3 S1 O2 116.81(10) . . ?
O3 S1 C1 110.98(10) . . ?
O2 S1 C1 109.35(10) . . ?
O3 S1 C8 111.20(10) . . ?
O2 S1 C8 112.22(11) . . ?
C1 S1 C8 93.95(11) . . ?

loop_
_geom_bond_atom_site_label_1
_geom_bond_atom_site_label_2
_geom_bond_distance
_geom_bond_site_symmetry_2
_geom_bond_publ_flag
C1 C2 1.379(3) . ?
C1 C6 1.386(3) . ?
C1 S1 1.762(2) . ?
C2 C3 1.388(3) . ?
C2 H2 0.95 . ?
C3 C4 1.399(3) . ?
C3 Br1 1.884(2) . ?
C4 C5 1.384(3) . ?
C4 Br2 1.889(2) . ?
C5 C6 1.379(3) . ?
C5 H5 0.95 . ?
C6 C7 1.490(3) . ?
C7 O1 1.206(3) . ?
C7 C8 1.492(3) . ?
C8 C9 1.348(3) . ?
C8 S1 1.770(2) . ?
C9 C10 1.453(3) . ?
C9 H9 0.95 . ?
C10 C11 1.402(3) . ?
C10 C15 1.407(3) . ?
C11 C12 1.386(4) . ?
C11 H11 0.95 . ?
C12 C13 1.398(3) . ?
C12 H12 0.95 . ?
C13 C14 1.391(4) . ?
C13 N1 1.410(3) . ?
C14 C15 1.380(4) . ?
C14 H14 0.95 . ?
C15 H15 0.95 . ?
C16 C17 1.392(4) . ?
C16 N1 1.399(3) . ?
C16 C21 1.403(4) . ?
C17 C18 1.387(4) . ?
C17 H17 0.95 . ?
C18 C19 1.396(5) . ?
C18 H18 0.95 . ?
C19 C20 1.372(5) . ?
C19 H19 0.95 . ?
C20 C21 1.400(4) . ?
C20 H20 0.95 . ?
C21 C22 1.445(4) . ?
C22 C23 1.390(4) . ?
C22 C27 1.406(4) . ?
C23 C24 1.382(5) . ?
C23 H23 0.95 . ?
C24 C25 1.389(6) . ?
C24 H24 0.95 . ?
C25 C26 1.388(4) . ?
C25 H25 0.95 . ?
C26 C27 1.388(4) . ?
C26 H26 0.95 . ?
C27 N1 1.403(3) . ?
O2 S1 1.4426(17) . ?
O3 S1 1.4335(17) . ?

loop_
_geom_torsion_atom_site_label_1
_geom_torsion_atom_site_label_2
_geom_torsion_atom_site_label_3
_geom_torsion_atom_site_label_4
_geom_torsion
_geom_torsion_site_symmetry_1
_geom_torsion_site_symmetry_2
_geom_torsion_site_symmetry_3
_geom_torsion_site_symmetry_4
_geom_torsion_publ_flag
C6 C1 C2 C3 0.3(3) . . . . ?
S1 C1 C2 C3 177.54(17) . . . . ?
C1 C2 C3 C4 -0.6(3) . . . . ?
C1 C2 C3 Br1 179.10(16) . . . . ?
C2 C3 C4 C5 0.6(3) . . . . ?
Br1 C3 C4 C5 -179.12(16) . . . . ?
C2 C3 C4 Br2 -178.00(17) . . . . ?
Br1 C3 C4 Br2 2.3(3) . . . . ?
C3 C4 C5 C6 -0.2(3) . . . . ?
Br2 C4 C5 C6 178.47(16) . . . . ?
C4 C5 C6 C1 -0.2(3) . . . . ?
C4 C5 C6 C7 -178.1(2) . . . . ?
C2 C1 C6 C5 0.1(3) . . . . ?
S1 C1 C6 C5 -177.47(16) . . . . ?
C2 C1 C6 C7 178.28(19) . . . . ?
S1 C1 C6 C7 0.7(2) . . . . ?
C5 C6 C7 O1 -4.1(4) . . . . ?
C1 C6 C7 O1 177.9(2) . . . . ?
C5 C6 C7 C8 175.5(2) . . . . ?
C1 C6 C7 C8 -2.5(3) . . . . ?
O1 C7 C8 C9 2.9(3) . . . . ?
C6 C7 C8 C9 -176.76(19) . . . . ?
O1 C7 C8 S1 -177.24(19) . . . . ?
C6 C7 C8 S1 3.1(2) . . . . ?
C7 C8 C9 C10 -179.7(2) . . . . ?
S1 C8 C9 C10 0.4(4) . . . . ?
C8 C9 C10 C11 179.6(2) . . . . ?
C8 C9 C10 C15 1.6(4) . . . . ?
C15 C10 C11 C12 0.5(3) . . . . ?
C9 C10 C11 C12 -177.7(2) . . . . ?
C10 C11 C12 C13 -0.5(4) . . . . ?
C11 C12 C13 C14 -0.1(4) . . . . ?
C11 C12 C13 N1 178.8(2) . . . . ?
C12 C13 C14 C15 0.8(4) . . . . ?
N1 C13 C14 C15 -178.1(2) . . . . ?
C13 C14 C15 C10 -0.9(4) . . . . ?
C11 C10 C15 C14 0.2(4) . . . . ?
C9 C10 C15 C14 178.2(2) . . . . ?
N1 C16 C17 C18 177.0(3) . . . . ?
C21 C16 C17 C18 0.8(4) . . . . ?
C16 C17 C18 C19 -0.4(5) . . . . ?
C17 C18 C19 C20 0.0(5) . . . . ?
C18 C19 C20 C21 -0.1(5) . . . . ?
C19 C20 C21 C16 0.6(4) . . . . ?
C19 C20 C21 C22 -176.4(3) . . . . ?
C17 C16 C21 C20 -1.0(4) . . . . ?
N1 C16 C21 C20 -177.8(3) . . . . ?
C17 C16 C21 C22 176.8(2) . . . . ?
N1 C16 C21 C22 -0.1(3) . . . . ?
C20 C21 C22 C23 -3.9(6) . . . . ?
C16 C21 C22 C23 178.8(3) . . . . ?
C20 C21 C22 C27 176.7(3) . . . . ?
C16 C21 C22 C27 -0.5(3) . . . . ?
C27 C22 C23 C24 0.2(5) . . . . ?
C21 C22 C23 C24 -179.1(3) . . . . ?
C22 C23 C24 C25 -0.9(5) . . . . ?
C23 C24 C25 C26 1.1(5) . . . . ?
C24 C25 C26 C27 -0.7(4) . . . . ?
C25 C26 C27 N1 178.5(3) . . . . ?
C25 C26 C27 C22 0.0(4) . . . . ?
C23 C22 C27 C26 0.2(4) . . . . ?
C21 C22 C27 C26 179.7(2) . . . . ?
C23 C22 C27 N1 -178.5(3) . . . . ?
C21 C22 C27 N1 0.9(3) . . . . ?
C17 C16 N1 C27 -175.9(3) . . . . ?
C21 C16 N1 C27 0.6(3) . . . . ?
C17 C16 N1 C13 9.7(4) . . . . ?
C21 C16 N1 C13 -173.8(2) . . . . ?
C26 C27 N1 C16 -179.6(3) . . . . ?
C22 C27 N1 C16 -1.0(3) . . . . ?
C26 C27 N1 C13 -5.1(4) . . . . ?
C22 C27 N1 C13 173.5(2) . . . . ?
C14 C13 N1 C16 -132.7(3) . . . . ?
C12 C13 N1 C16 48.3(4) . . . . ?
C14 C13 N1 C27 53.8(3) . . . . ?
C12 C13 N1 C27 -125.1(3) . . . . ?
C2 C1 S1 O3 69.0(2) . . . . ?
C6 C1 S1 O3 -113.44(17) . . . . ?
C2 C1 S1 O2 -61.3(2) . . . . ?
C6 C1 S1 O2 116.27(17) . . . . ?
C2 C1 S1 C8 -176.47(19) . . . . ?
C6 C1 S1 C8 1.06(17) . . . . ?
C9 C8 S1 O3 -68.2(2) . . . . ?
C7 C8 S1 O3 111.89(15) . . . . ?
C9 C8 S1 O2 64.7(2) . . . . ?
C7 C8 S1 O2 -115.18(15) . . . . ?
C9 C8 S1 C1 177.5(2) . . . . ?
C7 C8 S1 C1 -2.41(16) . . . . ?
